data_1543272
loop_
_publ_author_name
'Singh, Karandeep'
'Singh, Ajay K.'
'Singh, Devendra'
'Singh, Rakhi'
'Sharma, Siddharth'

_publ_section_title
;
 Pd/Fe3O4supported on nitrogen-doped reduced graphene oxide for
 room-temperature isocyanide insertion reactions
;
_journal_issue 11
_journal_name_full 'Catal. Sci. Technol.'
_journal_page_first 3723
_journal_paper_doi 10.1039/C5CY01973G
_journal_volume 6
_journal_year 2016
_chemical_formula_sum 'C23 H15 N'
_chemical_formula_weight 305.36
_chemical_name_systematic
; 
 ? 
;
_space_group_IT_number 61
_symmetry_cell_setting orthorhombic
_symmetry_space_group_name_Hall '-P 2ac 2ab'
_symmetry_space_group_name_H-M 'P b c a'
_atom_sites_solution_hydrogens geom
_atom_sites_solution_primary direct
_atom_sites_solution_secondary difmap
_audit_creation_method SHELXL-97
_audit_update_record
;
2014-07-17 deposited with the CCDC.
2016-05-09 downloaded from the CCDC.
;
_cell_angle_alpha 90.00
_cell_angle_beta 90.00
_cell_angle_gamma 90.00
_cell_formula_units_Z 8
_cell_length_a 19.533(4)
_cell_length_b 7.5052(15)
_cell_length_c 21.247(4)
_cell_measurement_temperature 296(2)
_cell_volume 3114.8(11)
_computing_structure_refinement 'SHELXL-97 (Sheldrick, 1997)'
_computing_structure_solution 'SHELXS-97 (Sheldrick, 1990)'
_diffrn_ambient_temperature 296(2)
_diffrn_measured_fraction_theta_full 0.999
_diffrn_measured_fraction_theta_max 0.999
_diffrn_radiation_monochromator graphite
_diffrn_radiation_source 'fine-focus sealed tube'
_diffrn_radiation_type MoK\a
_diffrn_radiation_wavelength 0.71073
_diffrn_reflns_av_R_equivalents 0.0895
_diffrn_reflns_av_sigmaI/netI 0.0355
_diffrn_reflns_limit_h_max 25
_diffrn_reflns_limit_h_min -25
_diffrn_reflns_limit_k_max 9
_diffrn_reflns_limit_k_min -9
_diffrn_reflns_limit_l_max 27
_diffrn_reflns_limit_l_min -27
_diffrn_reflns_number 46038
_diffrn_reflns_theta_full 27.42
_diffrn_reflns_theta_max 27.42
_diffrn_reflns_theta_min 3.06
_exptl_absorpt_coefficient_mu 0.075
_exptl_absorpt_correction_type none
_exptl_crystal_colour colorless
_exptl_crystal_density_diffrn 1.302
_exptl_crystal_density_method 'not measured'
_exptl_crystal_description block
_exptl_crystal_F_000 1280
_exptl_crystal_size_max 0.24
_exptl_crystal_size_mid 0.18
_exptl_crystal_size_min 0.12
_refine_diff_density_max 0.136
_refine_diff_density_min -0.179
_refine_diff_density_rms 0.041
_refine_ls_extinction_method none
_refine_ls_goodness_of_fit_ref 0.934
_refine_ls_hydrogen_treatment none
_refine_ls_matrix_type full
_refine_ls_number_parameters 217
_refine_ls_number_reflns 3545
_refine_ls_number_restraints 0
_refine_ls_restrained_S_all 0.934
_refine_ls_R_factor_all 0.1231
_refine_ls_R_factor_gt 0.0578
_refine_ls_shift/su_max 0.000
_refine_ls_shift/su_mean 0.000
_refine_ls_structure_factor_coef Fsqd
_refine_ls_weighting_details 'calc w=1/[\s^2^(Fo^2^)+(0.0910P)^2^+0.0000P] where P=(Fo^2^+2Fc^2^)/3'
_refine_ls_weighting_scheme calc
_refine_ls_wR_factor_gt 0.1398
_refine_ls_wR_factor_ref 0.1671
_reflns_number_gt 1741
_reflns_number_total 3545
_reflns_threshold_expression >2sigma(I)
_cod_data_source_file c5cy01973g2.cif
_cod_data_source_block l13_07
_cod_depositor_comments 'Adding full bibliography for 1543272.cif.'
_cod_original_cell_volume 3114.9(11)
_cod_original_sg_symbol_H-M Pbca
_cod_database_code 1543272

loop_
_symmetry_equiv_pos_as_xyz
'x, y, z'
'-x+1/2, -y, z+1/2'
'-x, y+1/2, -z+1/2'
'x+1/2, -y+1/2, -z'
'-x, -y, -z'
'x-1/2, y, -z-1/2'
'x, -y-1/2, z-1/2'
'-x-1/2, y-1/2, z'

loop_
_atom_site_label
_atom_site_type_symbol
_atom_site_fract_x
_atom_site_fract_y
_atom_site_fract_z
_atom_site_U_iso_or_equiv
_atom_site_adp_type
_atom_site_occupancy
_atom_site_symmetry_multiplicity
_atom_site_calc_flag
_atom_site_refinement_flags
N1 N 0.17061(9) 0.6715(2) 0.13160(8) 0.0605(5) Uani 1 1 d .
C18 C 0.12517(11) 0.8212(3) -0.09931(9) 0.0549(5) Uani 1 1 d .
C6 C 0.24397(10) 0.7225(3) 0.03908(9) 0.0518(5) Uani 1 1 d .
C23 C 0.18405(10) 0.7526(3) -0.06787(9) 0.0508(5) Uani 1 1 d .
C9 C 0.11633(11) 0.7111(3) 0.09752(9) 0.0551(5) Uani 1 1 d .
C22 C 0.23719(11) 0.6876(3) -0.10599(10) 0.0595(6) Uani 1 1 d .
H22 H 0.2747 0.6329 -0.0872 0.071 Uiso 1 1 calc R
C17 C 0.06534(11) 0.8603(3) -0.06395(10) 0.0603(6) Uani 1 1 d .
H17 H 0.0283 0.9144 -0.0837 0.072 Uiso 1 1 calc R
C8 C 0.11988(10) 0.7556(3) 0.03156(9) 0.0514(5) Uani 1 1 d .
C16 C 0.06153(11) 0.8197(3) -0.00165(10) 0.0573(6) Uani 1 1 d .
H16 H 0.0202 0.8340 0.0195 0.069 Uiso 1 1 calc R
C10 C 0.04951(11) 0.7078(3) 0.13187(9) 0.0564(5) Uani 1 1 d .
C19 C 0.12544(12) 0.8392(3) -0.16504(10) 0.0622(6) Uani 1 1 d .
H19 H 0.0877 0.8897 -0.1850 0.075 Uiso 1 1 calc R
C7 C 0.18305(10) 0.7417(3) 0.00032(10) 0.0513(5) Uani 1 1 d .
C5 C 0.31152(11) 0.7574(3) 0.01836(11) 0.0595(6) Uani 1 1 d .
H5 H 0.3189 0.7919 -0.0231 0.071 Uiso 1 1 calc R
C1 C 0.23393(11) 0.6840(3) 0.10350(10) 0.0581(6) Uani 1 1 d .
C13 C -0.07221(13) 0.7015(3) 0.20087(11) 0.0711(7) Uani 1 1 d .
H13 H -0.1127 0.6996 0.2239 0.085 Uiso 1 1 calc R
C20 C 0.17978(13) 0.7844(3) -0.20027(11) 0.0704(7) Uani 1 1 d .
H20 H 0.1800 0.8012 -0.2436 0.084 Uiso 1 1 calc R
C11 C 0.04369(12) 0.7963(3) 0.18934(9) 0.0599(6) Uani 1 1 d .
H11 H 0.0810 0.8588 0.2052 0.072 Uiso 1 1 calc R
C21 C 0.23492(12) 0.7029(3) -0.17037(10) 0.0675(6) Uani 1 1 d .
H21 H 0.2708 0.6582 -0.1944 0.081 Uiso 1 1 calc R
C2 C 0.29148(12) 0.6611(3) 0.14254(11) 0.0714(7) Uani 1 1 d .
H2 H 0.2852 0.6272 0.1842 0.086 Uiso 1 1 calc R
C12 C -0.01654(12) 0.7924(3) 0.22301(10) 0.0657(6) Uani 1 1 d .
H12 H -0.0194 0.8523 0.2612 0.079 Uiso 1 1 calc R
C15 C -0.00733(12) 0.6153(3) 0.11002(10) 0.0665(6) Uani 1 1 d .
H15 H -0.0047 0.5544 0.0720 0.080 Uiso 1 1 calc R
C14 C -0.06782(12) 0.6122(3) 0.14392(12) 0.0721(7) Uani 1 1 d .
H14 H -0.1055 0.5502 0.1285 0.086 Uiso 1 1 calc R
C4 C 0.36607(12) 0.7413(3) 0.05833(11) 0.0699(6) Uani 1 1 d .
H4 H 0.4100 0.7661 0.0440 0.084 Uiso 1 1 calc R
C3 C 0.35605(12) 0.6876(4) 0.12068(12) 0.0759(7) Uani 1 1 d .
H3 H 0.3934 0.6701 0.1471 0.091 Uiso 1 1 calc R

loop_
_atom_site_aniso_label
_atom_site_aniso_U_11
_atom_site_aniso_U_22
_atom_site_aniso_U_33
_atom_site_aniso_U_23
_atom_site_aniso_U_13
_atom_site_aniso_U_12
N1 0.0531(11) 0.0746(13) 0.0538(10) -0.0019(8) -0.0041(9) 0.0044(9)
C18 0.0537(13) 0.0543(13) 0.0566(12) -0.0012(9) -0.0046(10) 0.0007(10)
C6 0.0495(12) 0.0518(12) 0.0541(12) -0.0035(9) -0.0016(10) 0.0029(9)
C23 0.0482(12) 0.0500(11) 0.0542(12) -0.0002(10) -0.0046(9) 0.0003(9)
C9 0.0527(13) 0.0584(13) 0.0543(12) -0.0037(10) -0.0033(10) -0.0013(10)
C22 0.0535(13) 0.0620(14) 0.0630(13) -0.0012(10) -0.0004(11) 0.0021(10)
C17 0.0524(14) 0.0648(14) 0.0637(14) -0.0017(10) -0.0120(10) 0.0070(10)
C8 0.0481(12) 0.0528(12) 0.0533(12) -0.0050(9) -0.0057(9) 0.0031(10)
C16 0.0454(12) 0.0674(14) 0.0592(13) -0.0063(11) -0.0053(10) 0.0068(10)
C10 0.0540(13) 0.0616(13) 0.0538(12) 0.0008(10) -0.0004(10) -0.0030(10)
C19 0.0580(15) 0.0737(15) 0.0551(13) 0.0046(11) -0.0076(11) -0.0003(11)
C7 0.0470(12) 0.0475(11) 0.0593(12) -0.0027(9) -0.0013(10) 0.0026(9)
C5 0.0478(13) 0.0671(14) 0.0636(13) -0.0029(11) -0.0018(10) 0.0037(10)
C1 0.0512(13) 0.0633(14) 0.0598(13) -0.0042(10) -0.0055(11) 0.0036(10)
C13 0.0553(15) 0.0846(17) 0.0735(15) 0.0140(13) 0.0088(12) 0.0033(13)
C20 0.0674(16) 0.0884(18) 0.0555(12) 0.0031(12) -0.0045(12) -0.0074(13)
C11 0.0556(14) 0.0680(14) 0.0561(12) 0.0016(10) -0.0005(10) 0.0014(11)
C21 0.0616(15) 0.0794(17) 0.0615(14) -0.0043(12) 0.0071(12) -0.0051(12)
C2 0.0600(15) 0.0915(19) 0.0628(14) 0.0015(12) -0.0107(12) 0.0112(13)
C12 0.0619(15) 0.0787(16) 0.0567(13) 0.0026(11) 0.0053(11) 0.0071(12)
C15 0.0613(15) 0.0715(15) 0.0667(14) -0.0051(11) -0.0005(12) -0.0062(12)
C14 0.0583(15) 0.0724(16) 0.0855(17) 0.0100(13) -0.0045(12) -0.0109(12)
C4 0.0477(13) 0.0816(16) 0.0804(17) -0.0066(13) -0.0052(12) 0.0052(11)
C3 0.0527(15) 0.100(2) 0.0747(16) -0.0062(13) -0.0159(12) 0.0145(13)

loop_
_atom_type_symbol
_atom_type_description
_atom_type_scat_dispersion_real
_atom_type_scat_dispersion_imag
_atom_type_scat_source
C C 0.0033 0.0016 'International Tables Vol C Tables 4.2.6.8 and 6.1.1.4'
H H 0.0000 0.0000 'International Tables Vol C Tables 4.2.6.8 and 6.1.1.4'
N N 0.0061 0.0033 'International Tables Vol C Tables 4.2.6.8 and 6.1.1.4'

loop_
_geom_angle_atom_site_label_1
_geom_angle_atom_site_label_2
_geom_angle_atom_site_label_3
_geom_angle
C9 N1 C1 117.97(17)
C19 C18 C17 120.64(19)
C19 C18 C23 119.9(2)
C17 C18 C23 119.37(19)
C1 C6 C5 117.96(18)
C1 C6 C7 117.08(18)
C5 C6 C7 124.62(19)
C22 C23 C18 116.83(18)
C22 C23 C7 124.47(19)
C18 C23 C7 118.51(19)
N1 C9 C8 123.20(19)
N1 C9 C10 115.48(18)
C8 C9 C10 121.32(18)
C21 C22 C23 121.4(2)
C16 C17 C18 120.90(19)
C7 C8 C16 119.59(18)
C7 C8 C9 118.94(18)
C16 C8 C9 121.42(19)
C17 C16 C8 120.9(2)
C15 C10 C11 117.7(2)
C15 C10 C9 122.86(18)
C11 C10 C9 119.39(19)
C20 C19 C18 121.4(2)
C8 C7 C23 118.64(18)
C8 C7 C6 117.29(17)
C23 C7 C6 124.05(18)
C4 C5 C6 121.1(2)
N1 C1 C2 116.97(19)
N1 C1 C6 123.99(18)
C2 C1 C6 119.0(2)
C12 C13 C14 119.5(2)
C19 C20 C21 119.0(2)
C12 C11 C10 121.0(2)
C22 C21 C20 121.1(2)
C3 C2 C1 121.5(2)
C13 C12 C11 120.7(2)
C14 C15 C10 121.1(2)
C15 C14 C13 119.9(2)
C5 C4 C3 120.3(2)
C2 C3 C4 119.7(2)

loop_
_geom_bond_atom_site_label_1
_geom_bond_atom_site_label_2
_geom_bond_distance
N1 C9 1.318(3)
N1 C1 1.377(3)
C18 C19 1.403(3)
C18 C17 1.420(3)
C18 C23 1.426(3)
C6 C1 1.412(3)
C6 C5 1.415(3)
C6 C7 1.454(3)
C23 C22 1.404(3)
C23 C7 1.451(3)
C9 C8 1.442(3)
C9 C10 1.496(3)
C22 C21 1.374(3)
C17 C16 1.360(3)
C8 C7 1.405(3)
C8 C16 1.424(3)
C10 C15 1.390(3)
C10 C11 1.394(3)
C19 C20 1.362(3)
C5 C4 1.368(3)
C1 C2 1.408(3)
C13 C12 1.367(3)
C13 C14 1.386(3)
C20 C21 1.392(3)
C11 C12 1.377(3)
C2 C3 1.359(3)
C15 C14 1.384(3)
C4 C3 1.398(3)
